data_2238821
loop_
_publ_author_name
'Noh, Kyungkyou'
'Kim, Jaheon'

_publ_section_title
;
 Poly[(\m~3~-5-<i>tert</i>-butylbenzene-1,3-dicarboxylato)dipyridinecobalt(II)]
;
_journal_coeditor_code XU5741
_journal_issue 11
_journal_name_full 'Acta Crystallographica Section E'
_journal_page_first m579
_journal_page_last m580
_journal_paper_doi 10.1107/S1600536813026640
_journal_volume 69
_journal_year 2013
_chemical_formula_iupac '[Co (C12 H12 O4) (C5 H5 N)2]'
_chemical_formula_moiety 'C22 H22 Co N2 O4'
_chemical_formula_sum 'C22 H22 Co N2 O4'
_chemical_formula_weight 437.34
_chemical_name_systematic
;
Poly[(\m~3~-5-<i>tert</i>-butylbenzene-1,3-dicarboxylato)dipyridinecobalt(II)]
;
_space_group_IT_number 14
_symmetry_cell_setting monoclinic
_symmetry_space_group_name_Hall '-P 2yn'
_symmetry_space_group_name_H-M 'P 1 21/n 1'
_cell_angle_alpha 90
_cell_angle_beta 94.7910(10)
_cell_angle_gamma 90
_cell_formula_units_Z 4
_cell_length_a 9.7357(3)
_cell_length_b 15.6699(6)
_cell_length_c 13.0764(5)
_cell_measurement_reflns_used 6406
_cell_measurement_temperature 173(2)
_cell_measurement_theta_max 28.176
_cell_measurement_theta_min 2.469
_cell_volume 1987.93(12)
_computing_cell_refinement 'SAINT (Bruker, 2007)'
_computing_data_collection 'SMART (Bruker, 2007)'
_computing_data_reduction 'SAINT (Bruker, 2007)'
_computing_molecular_graphics 'CrystalMaker (CrystalMaker Software, 2013)'
_computing_publication_material 'publCIF (Westrip, 2010)'
_computing_structure_refinement 'SHELXTL (Sheldrick, 2008)'
_computing_structure_solution 'SHELXTL (Sheldrick, 2008)'
_diffrn_ambient_temperature 173(2)
_diffrn_measured_fraction_theta_full 0.995
_diffrn_measured_fraction_theta_max 0.968
_diffrn_measurement_device_type 'Bruker SMART APEX CCD'
_diffrn_measurement_method 'phi and omega scans'
_diffrn_radiation_monochromator graphite
_diffrn_radiation_source 'fine-focus sealed tube'
_diffrn_radiation_type MoK\a
_diffrn_radiation_wavelength 0.71073
_diffrn_reflns_av_R_equivalents 0.0213
_diffrn_reflns_av_sigmaI/netI 0.0255
_diffrn_reflns_limit_h_max 12
_diffrn_reflns_limit_h_min -12
_diffrn_reflns_limit_k_max 20
_diffrn_reflns_limit_k_min -17
_diffrn_reflns_limit_l_max 13
_diffrn_reflns_limit_l_min -17
_diffrn_reflns_number 12370
_diffrn_reflns_theta_full 25.242
_diffrn_reflns_theta_max 27.877
_diffrn_reflns_theta_min 2.033
_exptl_absorpt_coefficient_mu 0.895
_exptl_absorpt_correction_T_max 0.775
_exptl_absorpt_correction_T_min 0.663
_exptl_absorpt_correction_type multi-scan
_exptl_absorpt_process_details '(SADABS; Bruker, 2001)'
_exptl_crystal_colour violet
_exptl_crystal_density_diffrn 1.461
_exptl_crystal_description block
_exptl_crystal_F_000 908
_exptl_crystal_size_max 0.50
_exptl_crystal_size_mid 0.40
_exptl_crystal_size_min 0.30
_refine_diff_density_max 1.254
_refine_diff_density_min -0.644
_refine_ls_extinction_method none
_refine_ls_goodness_of_fit_ref 1.106
_refine_ls_hydrogen_treatment constr
_refine_ls_matrix_type full
_refine_ls_number_parameters 314
_refine_ls_number_reflns 4580
_refine_ls_number_restraints 66
_refine_ls_restrained_S_all 1.071
_refine_ls_R_factor_all 0.0603
_refine_ls_R_factor_gt 0.0489
_refine_ls_shift/su_max 0.001
_refine_ls_shift/su_mean 0.000
_refine_ls_structure_factor_coef Fsqd
_refine_ls_weighting_details 'w=1/[\s^2^(Fo^2^)+(0.0590P)^2^+3.5707P] where P=(Fo^2^+2Fc^2^)/3'
_refine_ls_weighting_scheme calc
_refine_ls_wR_factor_gt 0.1249
_refine_ls_wR_factor_ref 0.1345
_reflns_number_gt 3843
_reflns_number_total 4580
_reflns_threshold_expression I>2\s(I)
_cod_data_source_file xu5741.cif
_cod_data_source_block I
_cod_original_sg_symbol_H-M 'P 21/n'
_cod_database_code 2238821

loop_
_symmetry_equiv_pos_as_xyz
'x, y, z'
'-x+1/2, y+1/2, -z+1/2'
'-x, -y, -z'
'x-1/2, -y-1/2, z-1/2'

loop_
_atom_site_type_symbol
_atom_site_label
_atom_site_fract_x
_atom_site_fract_y
_atom_site_fract_z
_atom_site_U_iso_or_equiv
_atom_site_adp_type
_atom_site_calc_flag
_atom_site_occupancy
_atom_site_symmetry_multiplicity
_atom_site_disorder_assembly
_atom_site_disorder_group
Co Co1 0.44382(4) 0.12814(2) 0.54417(3) 0.02396(13) Uani d 1 1 . .
O O1 0.4499(3) 0.01260(13) 0.61177(17) 0.0394(5) Uani d 1 1 . .
O O2 0.4464(2) -0.12667(11) 0.58392(15) 0.0263(4) Uani d 1 1 . .
O O3 0.1852(2) -0.30891(12) 0.83448(16) 0.0342(5) Uani d 1 1 . .
O O4 0.1101(2) -0.24206(13) 0.96689(15) 0.0305(4) Uani d 1 1 . .
C C1 0.3528(3) -0.07399(16) 0.73420(19) 0.0207(5) Uani d 1 1 . .
C C2 0.3038(3) -0.15329(16) 0.76379(19) 0.0210(5) Uani d 1 1 . .
H H2 0.3153 -0.2024 0.7228 0.025 Uiso calc 1 1 . .
C C3 0.2379(3) -0.15960(17) 0.8543(2) 0.0234(5) Uani d 1 1 . .
C C4 0.2262(3) -0.08775(18) 0.9164(2) 0.0261(5) Uani d 1 1 . .
H H4 0.1828 -0.0932 0.9785 0.031 Uiso calc 1 1 . .
C C5 0.2770(3) -0.00814(17) 0.8893(2) 0.0244(5) Uani d 1 1 . .
C C6 0.3373(3) -0.00254(16) 0.7962(2) 0.0236(5) Uani d 1 1 . .
H H6 0.3687 0.0514 0.7744 0.028 Uiso calc 1 1 . .
C C7 0.4206(3) -0.06185(16) 0.63520(19) 0.0203(5) Uani d 1 1 . .
C C8 0.1748(3) -0.24228(17) 0.8864(2) 0.0257(5) Uani d 1 1 . .
C C9 0.2610(3) 0.07170(19) 0.9557(2) 0.0326(6) Uani d 1 1 . .
C C10 0.3841(5) 0.1310(3) 0.9510(4) 0.0771(17) Uani d 1 1 . .
H H10A 0.3773 0.1777 1.0001 0.116 Uiso calc 1 1 . .
H H10B 0.3850 0.1544 0.8816 0.116 Uiso calc 1 1 . .
H H10C 0.4694 0.0990 0.9683 0.116 Uiso calc 1 1 . .
C C11 0.1368(5) 0.1215(3) 0.9076(5) 0.0868(19) Uani d 1 1 . .
H H11A 0.0537 0.0863 0.9085 0.130 Uiso calc 1 1 . .
H H11B 0.1520 0.1362 0.8365 0.130 Uiso calc 1 1 . .
H H11C 0.1252 0.1739 0.9469 0.130 Uiso calc 1 1 . .
C C12 0.2442(10) 0.0500(3) 1.0652(3) 0.127(3) Uani d 1 1 . .
H H12A 0.3234 0.0162 1.0930 0.190 Uiso calc 1 1 . .
H H12B 0.1595 0.0168 1.0693 0.190 Uiso calc 1 1 . .
H H12C 0.2386 0.1026 1.1051 0.190 Uiso calc 1 1 . .
N N1 0.6310(3) 0.16214(15) 0.63878(19) 0.0302(5) Uani d 1 1 . .
C C13 0.6260(4) 0.1716(3) 0.7395(3) 0.0621(12) Uani d 1 1 . .
H H13 0.5418 0.1585 0.7678 0.074 Uiso calc 1 1 . .
C C14 0.7352(5) 0.1993(4) 0.8058(3) 0.0688(13) Uani d 1 1 . .
H H14 0.7255 0.2045 0.8772 0.083 Uiso calc 1 1 . .
C C15 0.8549(4) 0.2186(3) 0.7673(3) 0.0533(10) Uani d 1 1 . .
H H15 0.9311 0.2387 0.8108 0.064 Uiso calc 1 1 . .
C C16 0.8649(5) 0.2088(4) 0.6645(4) 0.0734(15) Uani d 1 1 . .
H H16 0.9488 0.2211 0.6353 0.088 Uiso calc 1 1 . .
C C17 0.7502(4) 0.1806(3) 0.6033(3) 0.0550(10) Uani d 1 1 . .
H H17 0.7583 0.1743 0.5318 0.066 Uiso calc 1 1 . .
N N2 0.2472(9) 0.1037(5) 0.4542(7) 0.0300(18) Uani d 0.5 1 A 1
C C18 0.2420(11) 0.0415(5) 0.3860(6) 0.055(3) Uani d 0.5 1 A 1
H H18 0.3222 0.0071 0.3851 0.066 Uiso calc 0.5 1 A 1
C C19 0.1310(12) 0.0203(7) 0.3143(8) 0.091(3) Uani d 0.5 1 A 1
H H19 0.1370 -0.0260 0.2679 0.109 Uiso calc 0.5 1 A 1
C C20 0.0168(10) 0.0680(5) 0.3141(7) 0.067(2) Uani d 0.5 1 A 1
H H20 -0.0607 0.0562 0.2671 0.080 Uiso calc 0.5 1 A 1
C C21 0.0130(8) 0.1349(5) 0.3834(7) 0.082(4) Uani d 0.5 1 A 1
H H21 -0.0664 0.1699 0.3855 0.098 Uiso calc 0.5 1 A 1
C C22 0.1299(8) 0.1485(5) 0.4496(7) 0.068(3) Uani d 0.5 1 A 1
H H22 0.1262 0.1945 0.4967 0.082 Uiso calc 0.5 1 A 1
N N2A 0.2579(10) 0.0868(5) 0.4638(8) 0.038(2) Uani d 0.5 1 A 2
C C18A 0.2377(10) 0.0736(5) 0.3620(8) 0.074(4) Uani d 0.5 1 A 2
H H18A 0.3156 0.0820 0.3239 0.089 Uiso calc 0.5 1 A 2
C C19A 0.1159(12) 0.0489(5) 0.3055(10) 0.091(3) Uani d 0.5 1 A 2
H H19A 0.1105 0.0410 0.2332 0.109 Uiso calc 0.5 1 A 2
C C20A 0.0078(12) 0.0374(6) 0.3605(8) 0.079(3) Uani d 0.5 1 A 2
H H20A -0.0778 0.0206 0.3263 0.094 Uiso calc 0.5 1 A 2
C C21A 0.0159(9) 0.0488(6) 0.4613(7) 0.109(6) Uani d 0.5 1 A 2
H H21A -0.0621 0.0404 0.4991 0.131 Uiso calc 0.5 1 A 2
C C22A 0.1429(8) 0.0734(5) 0.5102(7) 0.072(3) Uani d 0.5 1 A 2
H H22A 0.1477 0.0811 0.5824 0.086 Uiso calc 0.5 1 A 2

loop_
_atom_site_aniso_label
_atom_site_aniso_U_11
_atom_site_aniso_U_22
_atom_site_aniso_U_33
_atom_site_aniso_U_12
_atom_site_aniso_U_13
_atom_site_aniso_U_23
Co1 0.0331(2) 0.01763(19) 0.0226(2) -0.00231(14) 0.01078(14) -0.00066(13)
O1 0.0653(16) 0.0189(10) 0.0373(12) -0.0033(10) 0.0248(11) 0.0037(8)
O2 0.0347(10) 0.0209(9) 0.0248(9) -0.0011(8) 0.0112(8) -0.0027(7)
O3 0.0502(13) 0.0207(10) 0.0335(11) -0.0038(9) 0.0152(9) 0.0009(8)
O4 0.0393(11) 0.0279(10) 0.0258(10) -0.0057(8) 0.0123(8) 0.0022(8)
C1 0.0210(11) 0.0217(12) 0.0195(11) 0.0009(9) 0.0027(9) 0.0011(9)
C2 0.0230(12) 0.0188(11) 0.0213(12) 0.0006(9) 0.0034(10) -0.0010(9)
C3 0.0245(12) 0.0228(12) 0.0234(13) -0.0011(10) 0.0039(10) 0.0021(10)
C4 0.0285(13) 0.0279(14) 0.0226(13) 0.0004(11) 0.0070(10) 0.0005(10)
C5 0.0267(13) 0.0238(13) 0.0229(12) 0.0016(10) 0.0031(10) -0.0027(10)
C6 0.0271(13) 0.0197(12) 0.0242(13) -0.0006(10) 0.0035(10) 0.0008(10)
C7 0.0199(11) 0.0198(12) 0.0213(12) 0.0009(9) 0.0035(9) 0.0011(9)
C8 0.0302(14) 0.0231(13) 0.0243(13) -0.0022(10) 0.0046(11) 0.0044(10)
C9 0.0412(17) 0.0268(14) 0.0315(15) -0.0020(12) 0.0128(12) -0.0084(11)
C10 0.079(3) 0.058(3) 0.100(4) -0.031(2) 0.045(3) -0.053(3)
C11 0.067(3) 0.070(3) 0.121(5) 0.031(2) -0.005(3) -0.051(3)
C12 0.307(11) 0.044(3) 0.036(2) -0.032(4) 0.056(4) -0.018(2)
N1 0.0379(13) 0.0244(11) 0.0284(12) -0.0031(10) 0.0042(10) 0.0017(9)
C13 0.052(2) 0.102(4) 0.0326(19) -0.022(2) 0.0082(16) -0.013(2)
C14 0.069(3) 0.100(4) 0.036(2) -0.016(3) -0.0039(19) -0.017(2)
C15 0.056(2) 0.048(2) 0.052(2) -0.0120(17) -0.0178(18) 0.0064(17)
C16 0.048(2) 0.112(4) 0.059(3) -0.029(3) -0.005(2) 0.024(3)
C17 0.043(2) 0.086(3) 0.0362(19) -0.014(2) 0.0033(15) 0.0108(19)
N2 0.023(3) 0.025(3) 0.042(3) 0.007(2) 0.006(2) 0.002(3)
C18 0.052(5) 0.043(4) 0.066(7) -0.020(4) -0.020(5) 0.018(4)
C19 0.054(4) 0.151(10) 0.065(4) -0.018(5) -0.006(3) 0.000(5)
C20 0.056(4) 0.067(4) 0.075(4) 0.009(3) -0.015(4) -0.004(4)
C21 0.040(4) 0.076(6) 0.123(9) 0.027(4) -0.037(5) -0.056(6)
C22 0.057(5) 0.061(5) 0.084(7) 0.016(4) -0.008(5) -0.033(5)
N2A 0.032(4) 0.030(4) 0.054(4) 0.009(3) 0.011(3) 0.005(3)
C18A 0.032(4) 0.144(13) 0.046(5) -0.005(7) 0.003(4) -0.023(8)
C19A 0.054(4) 0.151(10) 0.065(4) -0.018(5) -0.006(3) 0.000(5)
C20A 0.083(5) 0.081(5) 0.073(5) 0.009(4) 0.015(4) 0.013(4)
C21A 0.051(5) 0.203(16) 0.078(7) -0.065(8) 0.030(5) -0.050(9)
C22A 0.053(5) 0.103(8) 0.061(5) -0.022(5) 0.016(4) -0.012(5)

loop_
_atom_type_symbol
_atom_type_description
_atom_type_scat_dispersion_real
_atom_type_scat_dispersion_imag
_atom_type_scat_source
C C 0.0033 0.0016 'International Tables Vol C Tables 4.2.6.8 and 6.1.1.4'
H H 0.0000 0.0000 'International Tables Vol C Tables 4.2.6.8 and 6.1.1.4'
O O 0.0106 0.0060 'International Tables Vol C Tables 4.2.6.8 and 6.1.1.4'
F F 0.0171 0.0103 'International Tables Vol C Tables 4.2.6.8 and 6.1.1.4'
Cd Cd -0.8075 1.2024 'International Tables Vol C Tables 4.2.6.8 and 6.1.1.4'

loop_
_geom_angle_atom_site_label_1
_geom_angle_atom_site_label_2
_geom_angle_atom_site_label_3
_geom_angle_site_symmetry_1
_geom_angle_site_symmetry_3
_geom_angle
O1 Co1 O2 . 3_656 110.40(8)
O1 Co1 O4 . 2_556 153.91(8)
O2 Co1 O4 3_656 2_556 95.64(7)
O1 Co1 N2A . . 86.3(2)
O2 Co1 N2A 3_656 . 94.2(3)
O4 Co1 N2A 2_556 . 93.6(2)
O1 Co1 N1 . . 88.74(10)
O2 Co1 N1 3_656 . 89.90(9)
O4 Co1 N1 2_556 . 89.70(9)
N2A Co1 N1 . . 174.4(2)
O1 Co1 N2 . . 94.1(2)
O2 Co1 N2 3_656 . 92.9(2)
O4 Co1 N2 2_556 . 86.0(2)
N1 Co1 N2 . . 175.1(2)
O1 Co1 O3 . 2_556 94.57(8)
O2 Co1 O3 3_656 2_556 154.98(7)
O4 Co1 O3 2_556 2_556 59.36(7)
N2A Co1 O3 . 2_556 88.9(3)
N1 Co1 O3 . 2_556 89.01(9)
N2 Co1 O3 . 2_556 86.7(2)
C7 O1 Co1 . . 162.0(2)
C7 O2 Co1 . 3_656 125.77(16)
C8 O3 Co1 . 2_546 84.88(16)
C8 O4 Co1 . 2_546 94.51(17)
C6 C1 C2 . . 119.7(2)
C6 C1 C7 . . 118.1(2)
C2 C1 C7 . . 122.1(2)
C3 C2 C1 . . 119.3(2)
C3 C2 H2 . . 120.3
C1 C2 H2 . . 120.3
C2 C3 C4 . . 120.0(2)
C2 C3 C8 . . 121.6(2)
C4 C3 C8 . . 118.4(2)
C5 C4 C3 . . 121.6(2)
C5 C4 H4 . . 119.2
C3 C4 H4 . . 119.2
C4 C5 C6 . . 117.4(2)
C4 C5 C9 . . 121.9(2)
C6 C5 C9 . . 120.7(2)
C1 C6 C5 . . 121.9(2)
C1 C6 H6 . . 119.1
C5 C6 H6 . . 119.1
O1 C7 O2 . . 124.5(2)
O1 C7 C1 . . 117.0(2)
O2 C7 C1 . . 118.5(2)
O3 C8 O4 . . 121.2(2)
O3 C8 C3 . . 120.7(2)
O4 C8 C3 . . 118.0(2)
C12 C9 C10 . . 109.1(4)
C12 C9 C11 . . 111.4(5)
C10 C9 C11 . . 105.7(4)
C12 C9 C5 . . 112.3(3)
C10 C9 C5 . . 110.9(3)
C11 C9 C5 . . 107.3(3)
C9 C10 H10A . . 109.5
C9 C10 H10B . . 109.5
H10A C10 H10B . . 109.5
C9 C10 H10C . . 109.5
H10A C10 H10C . . 109.5
H10B C10 H10C . . 109.5
C9 C11 H11A . . 109.5
C9 C11 H11B . . 109.5
H11A C11 H11B . . 109.5
C9 C11 H11C . . 109.5
H11A C11 H11C . . 109.5
H11B C11 H11C . . 109.5
C9 C12 H12A . . 109.5
C9 C12 H12B . . 109.5
H12A C12 H12B . . 109.5
C9 C12 H12C . . 109.5
H12A C12 H12C . . 109.5
H12B C12 H12C . . 109.5
C17 N1 C13 . . 115.5(3)
C17 N1 Co1 . . 124.9(2)
C13 N1 Co1 . . 119.4(2)
N1 C13 C14 . . 124.4(4)
N1 C13 H13 . . 117.8
C14 C13 H13 . . 117.8
C15 C14 C13 . . 118.8(4)
C15 C14 H14 . . 120.6
C13 C14 H14 . . 120.6
C14 C15 C16 . . 118.7(4)
C14 C15 H15 . . 120.7
C16 C15 H15 . . 120.7
C15 C16 C17 . . 118.8(4)
C15 C16 H16 . . 120.6
C17 C16 H16 . . 120.6
N1 C17 C16 . . 123.8(4)
N1 C17 H17 . . 118.1
C16 C17 H17 . . 118.1
C22 N2 C18 . . 111.9(8)
C22 N2 Co1 . . 129.5(6)
C18 N2 Co1 . . 118.3(7)
N2 C18 C19 . . 127.5(10)
N2 C18 H18 . . 116.3
C19 C18 H18 . . 116.3
C20 C19 C18 . . 117.4(11)
C20 C19 H19 . . 121.3
C18 C19 H19 . . 121.3
C19 C20 C21 . . 119.1(9)
C19 C20 H20 . . 120.4
C21 C20 H20 . . 120.4
C20 C21 C22 . . 117.3(7)
C20 C21 H21 . . 121.4
C22 C21 H21 . . 121.4
N2 C22 C21 . . 126.9(8)
N2 C22 H22 . . 116.6
C21 C22 H22 . . 116.6
C22A N2A C18A . . 111.5(9)
C22A N2A Co1 . . 122.6(8)
C18A N2A Co1 . . 125.9(7)
N2A C18A C19A . . 127.8(9)
N2A C18A H18A . . 116.1
C19A C18A H18A . . 116.1
C20A C19A C18A . . 115.1(11)
C20A C19A H19A . . 122.5
C18A C19A H19A . . 122.5
C19A C20A C21A . . 122.3(11)
C19A C20A H20A . . 118.9
C21A C20A H20A . . 118.9
C20A C21A C22A . . 117.9(9)
C20A C21A C21A . 3_556 115.4(7)
C20A C21A H21A . . 121.0
C22A C21A H21A . . 121.0
N2A C22A C21A . . 125.4(9)
N2A C22A H22A . . 117.3
C21A C22A H22A . . 117.3

loop_
_geom_bond_atom_site_label_1
_geom_bond_atom_site_label_2
_geom_bond_site_symmetry_2
_geom_bond_distance
_geom_bond_publ_flag
Co1 O1 . 2.014(2) y
Co1 O2 3_656 2.0608(19) y
Co1 O3 2_556 2.324(2) y
Co1 O4 2_556 2.103(2) y
Co1 N1 . 2.182(3) y
Co1 N2 . 2.195(9) y
Co1 N2A . 2.117(11) y
O1 C7 . 1.245(3) ?
O2 C7 . 1.254(3) ?
O2 Co1 3_656 2.0608(19) ?
O3 C8 . 1.254(3) ?
O3 Co1 2_546 2.324(2) ?
O4 C8 . 1.271(3) ?
O4 Co1 2_546 2.102(2) ?
C1 C6 . 1.398(4) ?
C1 C2 . 1.397(3) ?
C1 C7 . 1.513(3) ?
C2 C3 . 1.396(4) ?
C2 H2 . 0.9500 ?
C3 C4 . 1.398(4) ?
C3 C8 . 1.508(4) ?
C4 C5 . 1.398(4) ?
C4 H4 . 0.9500 ?
C5 C6 . 1.399(4) ?
C5 C9 . 1.538(4) ?
C6 H6 . 0.9500 ?
C9 C12 . 1.494(5) ?
C9 C10 . 1.522(5) ?
C9 C11 . 1.529(6) ?
C10 H10A . 0.9800 ?
C10 H10B . 0.9800 ?
C10 H10C . 0.9800 ?
C11 H11A . 0.9800 ?
C11 H11B . 0.9800 ?
C11 H11C . 0.9800 ?
C12 H12A . 0.9800 ?
C12 H12B . 0.9800 ?
C12 H12C . 0.9800 ?
N1 C17 . 1.317(4) ?
N1 C13 . 1.330(4) ?
C13 C14 . 1.384(5) ?
C13 H13 . 0.9500 ?
C14 C15 . 1.342(6) ?
C14 H14 . 0.9500 ?
C15 C16 . 1.365(6) ?
C15 H15 . 0.9500 ?
C16 C17 . 1.391(5) ?
C16 H16 . 0.9500 ?
C17 H17 . 0.9500 ?
N2 C22 . 1.337(10) ?
N2 C18 . 1.320(10) ?
C18 C19 . 1.410(11) ?
C18 H18 . 0.9500 ?
C19 C20 . 1.340(12) ?
C19 H19 . 0.9500 ?
C20 C21 . 1.388(10) ?
C20 H20 . 0.9500 ?
C21 C22 . 1.388(10) ?
C21 H21 . 0.9500 ?
C22 H22 . 0.9500 ?
N2A C22A . 1.333(11) ?
N2A C18A . 1.346(11) ?
C18A C19A . 1.398(11) ?
C18A H18A . 0.9500 ?
C19A C20A . 1.336(12) ?
C19A H19A . 0.9500 ?
C20A C21A . 1.325(11) ?
C20A H20A . 0.9500 ?
C21A C22A . 1.398(10) ?
C21A H21A . 0.9500 ?
C22A H22A . 0.9500 ?

loop_
_geom_hbond_atom_site_label_D
_geom_hbond_atom_site_label_H
_geom_hbond_atom_site_label_A
_geom_hbond_site_symmetry_A
_geom_hbond_distance_DH
_geom_hbond_distance_HA
_geom_hbond_distance_DA
_geom_hbond_angle_DHA
C14 H14 O4 3_657 0.95 2.55 3.287(5) 134

loop_
_geom_torsion_atom_site_label_1
_geom_torsion_atom_site_label_2
_geom_torsion_atom_site_label_3
_geom_torsion_atom_site_label_4
_geom_torsion_site_symmetry_1
_geom_torsion
C6 C1 C2 C3 . 1.1(4)
C7 C1 C2 C3 . -177.7(2)
C1 C2 C3 C4 . -2.6(4)
C1 C2 C3 C8 . 175.9(2)
C2 C3 C4 C5 . 1.3(4)
C8 C3 C4 C5 . -177.3(3)
C3 C4 C5 C6 . 1.4(4)
C3 C4 C5 C9 . 178.2(3)
C2 C1 C6 C5 . 1.7(4)
C7 C1 C6 C5 . -179.4(2)
C4 C5 C6 C1 . -2.9(4)
C9 C5 C6 C1 . -179.8(3)
Co1 O1 C7 O2 . 79.6(7)
Co1 O1 C7 C1 . -102.2(6)
Co1 O2 C7 O1 3_656 5.1(4)
Co1 O2 C7 C1 3_656 -172.99(16)
C6 C1 C7 O1 . -4.8(4)
C2 C1 C7 O1 . 174.1(3)
C6 C1 C7 O2 . 173.5(2)
C2 C1 C7 O2 . -7.7(4)
Co1 O3 C8 O4 2_546 0.3(3)
Co1 O3 C8 C3 2_546 -179.1(2)
Co1 O4 C8 O3 2_546 -0.3(3)
Co1 O4 C8 C3 2_546 179.0(2)
C2 C3 C8 O3 . 3.1(4)
C4 C3 C8 O3 . -178.4(3)
C2 C3 C8 O4 . -176.3(3)
C4 C3 C8 O4 . 2.2(4)
C4 C5 C9 C12 . 24.3(5)
C6 C5 C9 C12 . -159.0(5)
C4 C5 C9 C10 . 146.6(4)
C6 C5 C9 C10 . -36.7(4)
C4 C5 C9 C11 . -98.4(4)
C6 C5 C9 C11 . 78.3(4)
C17 N1 C13 C14 . 0.4(7)
Co1 N1 C13 C14 . -174.9(4)
N1 C13 C14 C15 . 0.3(9)
C13 C14 C15 C16 . -1.0(8)
C14 C15 C16 C17 . 1.0(8)
C13 N1 C17 C16 . -0.4(7)
Co1 N1 C17 C16 . 174.5(4)
C15 C16 C17 N1 . -0.3(8)
C22 N2 C18 C19 . -0.02(6)
Co1 N2 C18 C19 . -173.7(5)
N2 C18 C19 C20 . 0.03(7)
C18 C19 C20 C21 . -0.09(15)
C19 C20 C21 C22 . 0.14(19)
C18 N2 C22 C21 . 0.08(16)
Co1 N2 C22 C21 . 172.8(6)
C20 C21 C22 N2 . -0.1(2)
C22A N2A C18A C19A . 0.04(6)
Co1 N2A C18A C19A . -177.9(5)
N2A C18A C19A C20A . -0.02(7)
C18A C19A C20A C21A . 0.09(15)
C19A C20A C21A C22A . -0.2(2)
C18A N2A C22A C21A . -0.12(15)
Co1 N2A C22A C21A . 177.9(5)
C20A C21A C22A N2A . 0.2(2)
